data_2201568
loop_
_publ_author_name
'Mahalakshmi, L.'
'Upadhyaya, V.'
'Guru Row, T. N.'

_publ_section_title
;
 3-Nitroacetanilide
;
_journal_issue 9
_journal_name_full 'Acta Crystallographica Section E'
_journal_page_first o983
_journal_page_last o984
_journal_paper_doi 10.1107/S1600536802013843
_journal_volume 58
_journal_year 2002
_chemical_formula_iupac 'C8 H8 N2 O3'
_chemical_formula_moiety 'C8 H8 N2 O3'
_chemical_formula_sum 'C8 H8 N2 O3'
_chemical_formula_weight 180.16
_chemical_melting_point 428
_chemical_name_common 3-nitroacetanilide
_chemical_name_systematic N-[3-nitrophenyl]acetamide
_space_group_IT_number 4
_symmetry_cell_setting monoclinic
_symmetry_space_group_name_Hall 'P 2yb'
_symmetry_space_group_name_H-M 'P 1 21 1'
_atom_sites_solution_hydrogens geom
_atom_sites_solution_primary direct
_atom_sites_solution_secondary difmap
_cell_angle_alpha 90
_cell_angle_beta 102.991(5)
_cell_angle_gamma 90
_cell_formula_units_Z 8
_cell_length_a 9.767(2)
_cell_length_b 13.298(3)
_cell_length_c 13.272(3)
_cell_measurement_reflns_used 1024
_cell_measurement_temperature 293(2)
_cell_measurement_theta_max 27.62
_cell_measurement_theta_min 2.20
_cell_volume 1679.7(6)
_computing_cell_refinement SMART
_computing_data_collection 'SMART (Bruker, 1998)'
_computing_data_reduction 'SAINT (Bruker, 1998)'
_computing_molecular_graphics 'ORTEP-3 for Windows (Farrugia, 1997) and CAMERON (Watkin et al., 1996)'
_computing_publication_material 'PLATON (Spek, 1990)'
_computing_structure_refinement 'SHELXL97 (Sheldrick, 1997)'
_computing_structure_solution 'SHELXS97 (Sheldrick, 1997)'
_diffrn_ambient_temperature 293(2)
_diffrn_measured_fraction_theta_full 0.965
_diffrn_measured_fraction_theta_max 0.965
_diffrn_measurement_device_type 'Bruker SMART CCD area-detector'
_diffrn_measurement_method '\f and \w'
_diffrn_radiation_monochromator graphite
_diffrn_radiation_source 'fine-focus sealed tube'
_diffrn_radiation_type MoK\a
_diffrn_radiation_wavelength 0.71073
_diffrn_reflns_av_R_equivalents 0.0259
_diffrn_reflns_av_sigmaI/netI 0.0356
_diffrn_reflns_limit_h_max 12
_diffrn_reflns_limit_h_min -12
_diffrn_reflns_limit_k_max 16
_diffrn_reflns_limit_k_min -17
_diffrn_reflns_limit_l_max 17
_diffrn_reflns_limit_l_min -17
_diffrn_reflns_number 14297
_diffrn_reflns_reduction_process
;
 ?
;
_diffrn_reflns_theta_full 27.99
_diffrn_reflns_theta_max 27.99
_diffrn_reflns_theta_min 2.14
_exptl_absorpt_coefficient_mu 0.111
_exptl_absorpt_correction_type none
_exptl_crystal_colour 'pale orange'
_exptl_crystal_density_diffrn 1.425
_exptl_crystal_density_method 'Not Measured'
_exptl_crystal_description pyramidal
_exptl_crystal_F_000 752
_exptl_crystal_size_max 0.39
_exptl_crystal_size_mid 0.35
_exptl_crystal_size_min 0.16
_refine_diff_density_max 0.353
_refine_diff_density_min -0.448
_refine_ls_abs_structure_details '(Flack, 1983), 817 Friedel pairs'
_refine_ls_abs_structure_Flack -0.01(10)
_refine_ls_extinction_method none
_refine_ls_goodness_of_fit_ref 1.067
_refine_ls_hydrogen_treatment constr
_refine_ls_matrix_type full
_refine_ls_number_parameters 473
_refine_ls_number_reflns 6994
_refine_ls_number_restraints 1
_refine_ls_restrained_S_all 1.067
_refine_ls_R_factor_all 0.0689
_refine_ls_R_factor_gt 0.0588
_refine_ls_shift/su_max <0.001
_refine_ls_shift/su_mean 0.000
_refine_ls_structure_factor_coef Fsqd
_refine_ls_weighting_details 'calc w=1/[\s^2^(Fo^2^)+(0.1044P)^2^+0.0240P] where P=(Fo^2^+2Fc^2^)/3'
_refine_ls_weighting_scheme calc
_refine_ls_wR_factor_gt 0.1440
_refine_ls_wR_factor_ref 0.1540
_reflns_number_gt 5863
_reflns_number_total 6994
_reflns_threshold_expression I>2\s(I)
_cod_data_source_file ob6163.cif
_cod_data_source_block I
_cod_depositor_comments
;
The following automatic conversions were performed:
'_symmetry_cell_setting' value 'Monoclinic' changed to 'monoclinic'
according to '/home/saulius/struct/CIF-dictionaries/cif_core.dic'
dictionary named 'cif_core.dic' version 2.4.1 from 2010-06-29.

Automatic conversion script
Id: cif_fix_enum 1527 2010-12-29 10:47:43Z saulius 

The following automatic conversions were performed:

'_symmetry_cell_setting' value 'Monoclinic' changed to 'monoclinic'
according to /home/saulius/struct/CIF-dictionaries/cif_core.dic
dictionary named 'cif_core.dic' version 2.4.1 from
2010-06-29.

'_exptl_absorpt_correction_type' value 'None' changed to
'none' according to
/home/saulius/struct/CIF-dictionaries/cif_core.dic dictionary named
'cif_core.dic' version 2.4.1 from 2010-06-29.

Automatic conversion script
Id: cif_fix_values 1715 2011-07-08 13:25:40Z adriana 
;
_cod_original_cell_volume 1679.8(6)
_cod_original_sg_symbol_H-M 'P 21'
_cod_database_code 2201568
_cod_database_fobs_code 2201568

loop_
_symmetry_equiv_pos_as_xyz
x,y,z
-x,1/2+y,-z

loop_
_atom_site_aniso_label
_atom_site_aniso_U_11
_atom_site_aniso_U_22
_atom_site_aniso_U_33
_atom_site_aniso_U_12
_atom_site_aniso_U_13
_atom_site_aniso_U_23
O1 0.0371(8) 0.0450(10) 0.1060(14) 0.0007(7) 0.0234(8) -0.0044(10)
O2 0.0564(11) 0.0669(14) 0.1081(16) -0.0193(10) 0.0277(10) -0.0021(12)
O3 0.0900(15) 0.0435(13) 0.134(2) -0.0239(11) 0.0149(14) 0.0014(12)
N1 0.0358(9) 0.0343(10) 0.0667(12) -0.0031(7) 0.0167(8) 0.0004(8)
N2 0.0602(12) 0.0446(12) 0.0598(12) -0.0150(10) 0.0099(9) 0.0058(9)
C1 0.0382(10) 0.0345(12) 0.0501(12) 0.0016(8) 0.0143(8) 0.0051(9)
C2 0.0404(10) 0.0370(12) 0.0494(12) 0.0004(9) 0.0139(8) 0.0033(9)
C3 0.0483(11) 0.0349(12) 0.0480(12) -0.0033(8) 0.0114(9) 0.0040(9)
C4 0.0750(16) 0.0303(12) 0.0676(16) 0.0033(11) 0.0221(12) 0.0022(11)
C5 0.0626(15) 0.0396(14) 0.0878(19) 0.0152(11) 0.0325(13) 0.0024(12)
C6 0.0443(11) 0.0471(15) 0.0772(16) 0.0029(10) 0.0261(10) 0.0047(12)
C7 0.0382(10) 0.0395(13) 0.0646(13) 0.0008(9) 0.0169(9) 0.0010(10)
C8 0.0452(11) 0.0415(14) 0.0937(18) -0.0042(10) 0.0225(11) -0.0141(13)
O4 0.0459(9) 0.0611(13) 0.1435(19) -0.0084(9) 0.0406(11) -0.0069(13)
O5 0.0617(12) 0.0712(16) 0.1154(18) -0.0193(11) 0.0311(11) 0.0006(13)
O6 0.1096(18) 0.0473(13) 0.1191(19) -0.0256(12) 0.0356(15) -0.0072(12)
N3 0.0375(9) 0.0448(12) 0.0700(12) -0.0034(8) 0.0165(8) 0.0015(9)
N4 0.0682(14) 0.0509(14) 0.0648(14) -0.0169(11) 0.0174(10) 0.0038(10)
C9 0.0376(10) 0.0407(12) 0.0501(12) 0.0000(9) 0.0106(8) 0.0032(10)
C10 0.0404(10) 0.0444(13) 0.0521(12) 0.0011(9) 0.0128(8) 0.0036(9)
C11 0.0503(11) 0.0423(12) 0.0463(12) -0.0038(10) 0.0103(9) 0.0032(9)
C12 0.0639(14) 0.0432(14) 0.0609(15) 0.0055(11) 0.0168(11) -0.0032(11)
C13 0.0535(13) 0.0600(17) 0.0737(16) 0.0148(12) 0.0210(12) -0.0049(13)
C14 0.0431(12) 0.0571(16) 0.0698(16) -0.0017(11) 0.0169(10) -0.0049(12)
C15 0.0381(10) 0.0485(14) 0.0714(15) -0.0061(10) 0.0145(10) 0.0067(11)
C16 0.0490(12) 0.0474(16) 0.099(2) -0.0053(12) 0.0214(12) -0.0033(14)
O7 0.0375(8) 0.0436(10) 0.1078(14) 0.0005(7) 0.0237(8) -0.0040(9)
O8 0.0568(11) 0.0646(14) 0.1298(19) -0.0169(10) 0.0353(11) -0.0024(13)
O9 0.1033(17) 0.0434(12) 0.138(2) -0.0309(12) 0.0417(15) -0.0144(13)
N5 0.0352(8) 0.0375(10) 0.0702(12) -0.0037(7) 0.0147(8) -0.0017(9)
N6 0.0603(12) 0.0406(12) 0.0633(12) -0.0146(10) 0.0147(9) 0.0043(10)
C17 0.0416(10) 0.0338(11) 0.0466(11) 0.0013(8) 0.0098(8) 0.0040(9)
C18 0.0359(9) 0.0350(12) 0.0528(12) 0.0021(8) 0.0115(8) 0.0022(9)
C19 0.0495(12) 0.0359(12) 0.0442(12) -0.0048(9) 0.0082(8) 0.0044(9)
C20 0.0649(14) 0.0306(11) 0.0577(14) 0.0068(10) 0.0165(10) -0.0014(10)
C21 0.0534(13) 0.0508(15) 0.0763(17) 0.0125(11) 0.0239(11) -0.0036(13)
C22 0.0397(10) 0.0452(14) 0.0670(15) 0.0007(9) 0.0174(9) -0.0002(11)
C23 0.0396(10) 0.0353(12) 0.0657(13) -0.0018(9) 0.0162(9) 0.0006(10)
C24 0.0496(13) 0.0386(15) 0.111(2) -0.0058(10) 0.0249(13) -0.0123(14)
O10 0.0389(9) 0.0615(12) 0.1161(16) 0.0030(8) 0.0247(9) 0.0052(11)
O11 0.0651(12) 0.0815(17) 0.1091(17) 0.0214(12) 0.0334(12) 0.0002(13)
O12 0.1023(18) 0.0497(15) 0.145(2) 0.0199(13) 0.0226(16) 0.0020(14)
N7 0.0378(9) 0.0439(12) 0.0705(12) -0.0036(8) 0.0202(8) -0.0035(9)
N8 0.0625(13) 0.0508(14) 0.0716(14) 0.0114(11) 0.0107(10) -0.0087(11)
C25 0.0408(10) 0.0416(13) 0.0488(12) 0.0020(9) 0.0131(8) -0.0053(9)
C26 0.0362(10) 0.0478(13) 0.0502(12) -0.0003(9) 0.0129(8) -0.0074(10)
C27 0.0540(12) 0.0412(13) 0.0464(12) 0.0024(10) 0.0092(9) -0.0095(10)
C28 0.0667(15) 0.0429(14) 0.0643(16) -0.0084(12) 0.0186(12) -0.0040(11)
C29 0.0553(14) 0.0558(17) 0.0846(19) -0.0143(12) 0.0287(13) -0.0045(14)
C30 0.0399(11) 0.0545(16) 0.0770(16) -0.0007(10) 0.0224(10) -0.0030(13)
C31 0.0412(11) 0.0487(14) 0.0641(14) 0.0006(10) 0.0171(10) -0.0024(11)
C32 0.0481(12) 0.0488(15) 0.094(2) 0.0044(11) 0.0219(12) 0.0109(13)

loop_
_atom_site_label
_atom_site_fract_x
_atom_site_fract_y
_atom_site_fract_z
_atom_site_U_iso_or_equiv
_atom_site_thermal_displace_type
_atom_site_calc_flag
_atom_site_refinement_flags
_atom_site_occupancy
_atom_site_type_symbol
O1 0.40737(15) -0.12836(15) 0.59043(16) 0.0615(6) Uani . . 1.000 O
O2 0.5769(2) 0.18262(18) 0.61497(19) 0.0757(8) Uani . . 1.000 O
O3 0.4883(3) 0.32085(18) 0.6499(2) 0.0908(9) Uani . . 1.000 O
N1 0.18951(18) -0.07173(14) 0.59296(15) 0.0448(6) Uani . . 1.000 N
N2 0.4811(2) 0.23191(18) 0.63255(17) 0.0554(7) Uani . . 1.000 N
C1 0.2156(2) 0.02897(16) 0.61683(17) 0.0402(7) Uani . . 1.000 C
C2 0.3408(2) 0.07837(18) 0.61529(17) 0.0417(7) Uani . . 1.000 C
C3 0.3483(2) 0.18004(18) 0.63493(18) 0.0436(7) Uani . . 1.000 C
C4 0.2398(3) 0.2365(2) 0.6551(2) 0.0567(9) Uani . . 1.000 C
C5 0.1173(3) 0.1858(2) 0.6579(2) 0.0609(9) Uani . . 1.000 C
C6 0.1049(3) 0.08470(19) 0.6393(2) 0.0542(8) Uani . . 1.000 C
C7 0.2823(2) -0.14436(18) 0.57975(18) 0.0466(7) Uani . . 1.000 C
C8 0.2182(2) -0.2456(2) 0.5525(2) 0.0590(8) Uani . . 1.000 C
O4 0.55675(19) -0.05282(18) 0.1092(2) 0.0804(8) Uani . . 1.000 O
O5 1.0841(2) 0.30344(19) 0.1431(2) 0.0810(9) Uani . . 1.000 O
O6 0.9631(3) 0.43087(18) 0.1721(2) 0.0904(10) Uani . . 1.000 O
N3 0.76854(19) 0.01203(16) 0.10646(16) 0.0501(6) Uani . . 1.000 N
N4 0.9766(2) 0.34116(19) 0.15559(17) 0.0609(8) Uani . . 1.000 N
C9 0.7508(2) 0.11361(19) 0.12941(17) 0.0427(7) Uani . . 1.000 C
C10 0.8666(2) 0.17544(19) 0.13413(18) 0.0453(7) Uani . . 1.000 C
C11 0.8534(2) 0.2766(2) 0.15133(17) 0.0464(7) Uani . . 1.000 C
C12 0.7304(3) 0.3204(2) 0.1643(2) 0.0556(8) Uani . . 1.000 C
C13 0.6178(3) 0.2572(3) 0.1622(2) 0.0613(9) Uani . . 1.000 C
C14 0.6272(3) 0.1552(2) 0.1452(2) 0.0560(9) Uani . . 1.000 C
C15 0.6742(2) -0.0633(2) 0.0955(2) 0.0523(8) Uani . . 1.000 C
C16 0.7256(3) -0.1619(2) 0.0629(3) 0.0644(9) Uani . . 1.000 C
O7 0.08930(15) 0.35198(14) 0.40532(16) 0.0618(6) Uani . . 1.000 O
O8 -0.0786(2) 0.04216(18) 0.3677(2) 0.0815(9) Uani . . 1.000 O
O9 0.0097(3) -0.09399(17) 0.3273(2) 0.0926(10) Uani . . 1.000 O
N5 0.30552(18) 0.30065(15) 0.39430(16) 0.0472(6) Uani . . 1.000 N
N6 0.0192(2) -0.00567(17) 0.34860(16) 0.0546(7) Uani . . 1.000 N
C17 0.2826(2) 0.19893(17) 0.37088(16) 0.0407(6) Uani . . 1.000 C
C18 0.1565(2) 0.14871(17) 0.36811(17) 0.0410(6) Uani . . 1.000 C
C19 0.1522(2) 0.04701(18) 0.34935(17) 0.0436(7) Uani . . 1.000 C
C20 0.2643(3) -0.00889(19) 0.33469(18) 0.0506(8) Uani . . 1.000 C
C21 0.3879(3) 0.0427(2) 0.3357(2) 0.0587(9) Uani . . 1.000 C
C22 0.3962(2) 0.14423(19) 0.3528(2) 0.0498(8) Uani . . 1.000 C
C23 0.2141(2) 0.37025(19) 0.41255(19) 0.0462(7) Uani . . 1.000 C
C24 0.2760(3) 0.4722(2) 0.4417(3) 0.0653(9) Uani . . 1.000 C
O10 0.04660(17) 0.95677(17) 0.08361(18) 0.0710(7) Uani . . 1.000 O
O11 0.5722(2) 0.6000(2) 0.1172(2) 0.0830(9) Uani . . 1.000 O
O12 0.4545(3) 0.47362(19) 0.1525(2) 0.0998(10) Uani . . 1.000 O
N7 0.26410(19) 0.89451(16) 0.09509(16) 0.0495(6) Uani . . 1.000 N
N8 0.4658(2) 0.56315(19) 0.13404(18) 0.0623(8) Uani . . 1.000 N
C25 0.2456(2) 0.79236(17) 0.11558(17) 0.0433(7) Uani . . 1.000 C
C26 0.3586(2) 0.72909(18) 0.11594(16) 0.0442(7) Uani . . 1.000 C
C27 0.3446(3) 0.62859(19) 0.13368(18) 0.0475(7) Uani . . 1.000 C
C28 0.2233(3) 0.5863(2) 0.1507(2) 0.0574(9) Uani . . 1.000 C
C29 0.1138(3) 0.6502(2) 0.1521(2) 0.0632(10) Uani . . 1.000 C
C30 0.1220(2) 0.7513(2) 0.1357(2) 0.0557(8) Uani . . 1.000 C
C31 0.1684(2) 0.96886(19) 0.07988(19) 0.0505(8) Uani . . 1.000 C
C32 0.2229(3) 1.0694(2) 0.0566(2) 0.0627(9) Uani . . 1.000 C
H1 0.10368 -0.09081 0.58554 0.0537 Uiso . . 1.000 H
H2 0.41709 0.04364 0.60139 0.0500 Uiso . . 1.000 H
H4 0.24844 0.30550 0.66630 0.0680 Uiso . . 1.000 H
H5 0.04187 0.22099 0.67265 0.0731 Uiso . . 1.000 H
H6 0.02123 0.05240 0.64175 0.0651 Uiso . . 1.000 H
H8A 0.26080 -0.27666 0.50185 0.0886 Uiso . . 1.000 H
H8B 0.11909 -0.23830 0.52475 0.0886 Uiso . . 1.000 H
H8C 0.23350 -0.28682 0.61337 0.0886 Uiso . . 1.000 H
H3 0.85059 -0.00424 0.09832 0.0601 Uiso . . 1.000 H
H10 0.95148 0.14895 0.12582 0.0543 Uiso . . 1.000 H
H12 0.72377 0.38937 0.17397 0.0667 Uiso . . 1.000 H
H13 0.53394 0.28373 0.17247 0.0736 Uiso . . 1.000 H
H14 0.54994 0.11414 0.14441 0.0672 Uiso . . 1.000 H
H16A 0.76729 -0.20048 0.12316 0.0964 Uiso . . 1.000 H
H16B 0.79432 -0.14975 0.02279 0.0964 Uiso . . 1.000 H
H16C 0.64797 -0.19854 0.02201 0.0964 Uiso . . 1.000 H
H5A 0.38962 0.32176 0.39751 0.0567 Uiso . . 1.000 H
H18 0.07790 0.18294 0.37863 0.0492 Uiso . . 1.000 H
H20 0.25756 -0.07808 0.32456 0.0608 Uiso . . 1.000 H
H21 0.46586 0.00802 0.32466 0.0704 Uiso . . 1.000 H
H22 0.47975 0.17750 0.35223 0.0598 Uiso . . 1.000 H
H24A 0.25511 0.51560 0.38236 0.0979 Uiso . . 1.000 H
H24B 0.37600 0.46637 0.46563 0.0979 Uiso . . 1.000 H
H24C 0.23650 0.49995 0.49559 0.0979 Uiso . . 1.000 H
H7 0.34785 0.91179 0.09184 0.0594 Uiso . . 1.000 H
H26 0.44244 0.75449 0.10433 0.0531 Uiso . . 1.000 H
H28 0.21601 0.51748 0.16089 0.0689 Uiso . . 1.000 H
H29 0.03095 0.62385 0.16454 0.0759 Uiso . . 1.000 H
H30 0.04601 0.79267 0.13798 0.0668 Uiso . . 1.000 H
H32A 0.15750 1.09981 -0.00012 0.0938 Uiso . . 1.000 H
H32B 0.31201 1.06106 0.03844 0.0938 Uiso . . 1.000 H
H32C 0.23418 1.11179 0.11641 0.0938 Uiso . . 1.000 H

loop_
_atom_type_symbol
_atom_type_description
_atom_type_scat_dispersion_real
_atom_type_scat_dispersion_imag
_atom_type_scat_source
O O 0.0106 0.0060 'International Tables Vol C Tables 4.2.6.8 and 6.1.1.4'
N N 0.0061 0.0033 'International Tables Vol C Tables 4.2.6.8 and 6.1.1.4'
H H 0.0000 0.0000 'International Tables Vol C Tables 4.2.6.8 and 6.1.1.4'
C C 0.0033 0.0016 'International Tables Vol C Tables 4.2.6.8 and 6.1.1.4'

loop_
_geom_angle_atom_site_label_1
_geom_angle_atom_site_label_2
_geom_angle_atom_site_label_3
_geom_angle
_geom_angle_publ_flag
C1 N1 C7 128.37(19) ?
O2 N2 O3 123.8(3) ?
O2 N2 C3 118.3(2) ?
O3 N2 C3 118.0(2) ?
C7 N1 H1 115.82 no
C1 N1 H1 115.81 no
C9 N3 C15 128.63(19) ?
O6 N4 C11 117.1(2) ?
O5 N4 C11 118.8(2) ?
O5 N4 O6 124.1(3) ?
C15 N3 H3 115.69 no
C9 N3 H3 115.67 no
C17 N5 C23 128.87(19) ?
O8 N6 O9 122.2(2) ?
O8 N6 C19 118.7(2) ?
O9 N6 C19 119.0(2) ?
C23 N5 H5A 115.58 no
C17 N5 H5A 115.55 no
C25 N7 C31 128.67(19) ?
O12 N8 C27 117.9(2) ?
O11 N8 O12 123.2(3) ?
O11 N8 C27 118.9(2) ?
C31 N7 H7 115.66 no
C25 N7 H7 115.67 no
C2 C1 C6 118.5(2) no
N1 C1 C2 124.70(19) ?
N1 C1 C6 116.7(2) ?
C1 C2 C3 118.06(19) no
N2 C3 C4 118.0(2) ?
N2 C3 C2 117.71(19) ?
C2 C3 C4 124.3(2) no
C3 C4 C5 116.7(2) no
C4 C5 C6 121.1(3) no
C1 C6 C5 121.2(3) no
O1 C7 N1 122.7(2) ?
N1 C7 C8 114.53(18) ?
O1 C7 C8 122.7(2) ?
C1 C2 H2 120.95 no
C3 C2 H2 120.99 no
C3 C4 H4 121.61 no
C5 C4 H4 121.68 no
C6 C5 H5 119.38 no
C4 C5 H5 119.48 no
C5 C6 H6 119.38 no
C1 C6 H6 119.38 no
C7 C8 H8A 109.46 no
C7 C8 H8B 109.46 no
H8A C8 H8B 109.47 no
H8A C8 H8C 109.50 no
C7 C8 H8C 109.47 no
H8B C8 H8C 109.48 no
N3 C9 C14 124.8(2) ?
C10 C9 C14 119.0(2) no
N3 C9 C10 116.14(19) ?
C9 C10 C11 118.7(2) no
C10 C11 C12 123.4(2) no
N4 C11 C12 118.5(2) ?
N4 C11 C10 118.13(19) ?
C11 C12 C13 116.9(3) no
C12 C13 C14 121.3(3) no
C9 C14 C13 120.6(3) no
O4 C15 N3 123.2(3) ?
N3 C15 C16 114.6(2) ?
O4 C15 C16 122.3(2) ?
C11 C10 H10 120.63 no
C9 C10 H10 120.62 no
C11 C12 H12 121.52 no
C13 C12 H12 121.57 no
C12 C13 H13 119.38 no
C14 C13 H13 119.32 no
C13 C14 H14 119.67 no
C9 C14 H14 119.76 no
C15 C16 H16A 109.45 no
C15 C16 H16B 109.49 no
C15 C16 H16C 109.46 no
H16A C16 H16B 109.48 no
H16B C16 H16C 109.50 no
H16A C16 H16C 109.44 no
N5 C17 C18 124.54(19) ?
C18 C17 C22 118.6(2) no
N5 C17 C22 116.81(19) ?
C17 C18 C19 117.84(19) no
N6 C19 C20 118.1(2) ?
N6 C19 C18 117.39(19) ?
C18 C19 C20 124.5(2) no
C19 C20 C21 116.8(2) no
C20 C21 C22 120.6(3) no
C17 C22 C21 121.6(2) no
N5 C23 C24 115.0(2) ?
O7 C23 N5 122.6(2) ?
O7 C23 C24 122.4(2) ?
C19 C18 H18 121.10 no
C17 C18 H18 121.06 no
C21 C20 H20 121.62 no
C19 C20 H20 121.56 no
C22 C21 H21 119.70 no
C20 C21 H21 119.70 no
C17 C22 H22 119.20 no
C21 C22 H22 119.18 no
H24A C24 H24C 109.46 no
H24B C24 H24C 109.52 no
C23 C24 H24A 109.43 no
C23 C24 H24B 109.49 no
H24A C24 H24B 109.43 no
C23 C24 H24C 109.50 no
N7 C25 C30 124.5(2) ?
C26 C25 C30 118.7(2) no
N7 C25 C26 116.76(19) ?
C25 C26 C27 118.9(2) no
N8 C27 C28 118.7(2) ?
N8 C27 C26 117.9(2) ?
C26 C27 C28 123.4(3) no
C27 C28 C29 116.9(2) no
C28 C29 C30 122.3(3) no
C25 C30 C29 119.8(2) no
N7 C31 C32 114.9(2) ?
O10 C31 N7 123.5(2) ?
O10 C31 C32 121.6(2) ?
C25 C26 H26 120.57 no
C27 C26 H26 120.57 no
C27 C28 H28 121.54 no
C29 C28 H28 121.53 no
C28 C29 H29 118.82 no
C30 C29 H29 118.90 no
C25 C30 H30 120.18 no
C29 C30 H30 120.06 no
C31 C32 H32A 109.47 no
C31 C32 H32B 109.46 no
C31 C32 H32C 109.51 no
H32A C32 H32B 109.43 no
H32A C32 H32C 109.49 no
H32B C32 H32C 109.48 no

loop_
_geom_bond_atom_site_label_1
_geom_bond_atom_site_label_2
_geom_bond_site_symmetry_1
_geom_bond_site_symmetry_2
_geom_bond_distance
_geom_bond_publ_flag
O1 C7 . . 1.216(3) yes
O2 N2 . . 1.207(3) yes
O3 N2 . . 1.204(3) yes
O4 C15 . . 1.209(3) yes
O5 N4 . . 1.208(3) yes
O6 N4 . . 1.225(3) yes
O7 C23 . . 1.225(3) yes
O8 N6 . . 1.221(3) yes
O9 N6 . . 1.207(3) yes
O10 C31 . . 1.212(3) yes
O11 N8 . . 1.214(3) yes
O12 N8 . . 1.225(4) yes
N1 C1 . . 1.386(3) yes
N1 C7 . . 1.362(3) yes
N2 C3 . . 1.476(3) yes
N1 H1 . . 0.8601 no
N3 C9 . . 1.404(3) yes
N3 C15 . . 1.347(3) yes
N4 C11 . . 1.469(3) yes
N3 H3 . . 0.8600 no
N5 C23 . . 1.345(3) yes
N5 C17 . . 1.395(3) yes
N6 C19 . . 1.474(3) yes
N5 H5A . . 0.8600 no
N7 C31 . . 1.344(3) yes
N7 C25 . . 1.405(3) yes
N8 C27 . . 1.468(4) yes
N7 H7 . . 0.8600 no
C1 C2 . . 1.392(3) no
C1 C6 . . 1.397(4) no
C2 C3 . . 1.376(3) no
C3 C4 . . 1.373(4) no
C4 C5 . . 1.381(4) no
C5 C6 . . 1.367(4) no
C7 C8 . . 1.494(4) no
C2 H2 . . 0.9297 no
C4 H4 . . 0.9303 no
C5 H5 . . 0.9300 no
C6 H6 . . 0.9302 no
C8 H8A . . 0.9599 no
C8 H8B . . 0.9601 no
C8 H8C . . 0.9598 no
C9 C14 . . 1.386(4) no
C9 C10 . . 1.388(3) no
C10 C11 . . 1.375(4) no
C11 C12 . . 1.380(4) no
C12 C13 . . 1.379(4) no
C13 C14 . . 1.381(5) no
C15 C16 . . 1.502(4) no
C10 H10 . . 0.9299 no
C12 H12 . . 0.9304 no
C13 H13 . . 0.9296 no
C14 H14 . . 0.9296 no
C16 H16A . . 0.9603 no
C16 H16C . . 0.9601 no
C16 H16B . . 0.9595 no
C17 C18 . . 1.394(3) no
C17 C22 . . 1.392(3) no
C18 C19 . . 1.374(3) no
C19 C20 . . 1.373(4) no
C20 C21 . . 1.386(4) no
C21 C22 . . 1.368(4) no
C23 C24 . . 1.499(4) no
C18 H18 . . 0.9296 no
C20 H20 . . 0.9301 no
C21 H21 . . 0.9296 no
C22 H22 . . 0.9298 no
C24 H24A . . 0.9606 no
C24 H24C . . 0.9595 no
C24 H24B . . 0.9599 no
C25 C30 . . 1.404(3) no
C25 C26 . . 1.387(3) no
C26 C27 . . 1.369(3) no
C27 C28 . . 1.375(4) no
C28 C29 . . 1.369(4) no
C29 C30 . . 1.367(4) no
C31 C32 . . 1.497(4) no
C26 H26 . . 0.9301 no
C28 H28 . . 0.9302 no
C29 H29 . . 0.9300 no
C30 H30 . . 0.9298 no
C32 H32A . . 0.9602 no
C32 H32B . . 0.9603 no
C32 H32C . . 0.9595 no

loop_
_geom_contact_atom_site_label_1
_geom_contact_atom_site_label_2
_geom_contact_distance
_geom_contact_site_symmetry_2
_geom_contact_publ_flag
O1 C2 2.861(3) . no
O1 N5 2.922(3) 2_646 no
O2 C27 3.329(3) 2_646 no
O2 C24 3.308(4) 2_646 no
O3 C21 3.178(4) 2_656 no
O3 C20 3.284(4) 2_656 no
O3 C26 3.361(3) 2_646 no
O4 C14 2.865(4) . no
O4 N7 2.908(3) 1_545 no
O6 C6 3.412(4) 2_656 no
O6 C31 3.340(4) 2_645 no
O6 C28 3.337(4) 1_655 no
O6 C29 3.304(4) 1_655 no
O6 O7 3.238(3) 1_655 no
O7 C18 2.851(3) . no
O7 N1 2.911(3) 2_556 no
O7 N4 3.252(3) 1_455 no
O7 O6 3.238(3) 1_455 no
O8 C8 3.405(4) 2_556 no
O8 C9 3.363(3) 1_455 no
O9 C4 3.366(4) 2_546 no
O9 C5 3.203(4) 2_546 no
O10 N3 2.894(3) 1_465 no
O10 C30 2.874(4) . no
O11 C3 3.378(4) 2_656 no
O11 C32 3.401(4) 2_645 no
O12 C15 3.286(4) 2_655 no
O12 C13 3.279(5) . no
O12 C12 3.354(4) . no
O1 H2 2.2925 . no
O1 H22 2.8430 2_646 no
O1 H24B 2.7065 2_646 no
O1 H5A 2.0626 2_646 no
O2 H2 2.3996 . no
O2 H8A 2.5129 2_656 no
O2 H24A 2.7568 2_646 no
O3 H4 2.4097 . no
O3 H21 2.5380 2_656 no
O3 H20 2.7757 2_656 no
O4 H7 2.0558 1_545 no
O4 H26 2.7900 1_545 no
O4 H14 2.2729 . no
O4 H32B 2.8071 1_545 no
O5 H10 2.4119 . no
O5 H16B 2.7965 2_755 no
O6 H29 2.6580 1_655 no
O6 H28 2.7596 1_655 no
O6 H12 2.4073 . no
O7 H6 2.8906 2_556 no
O7 H8B 2.7009 2_556 no
O7 H1 2.0613 2_556 no
O7 H18 2.2745 . no
O8 H24C 2.6914 2_546 no
O8 H8C 2.7740 2_556 no
O8 H18 2.4005 . no
O9 H20 2.4385 . no
O9 H4 2.8717 2_546 no
O9 H5 2.5115 2_546 no
O10 H30 2.2988 . no
O10 H3 2.0347 1_465 no
O10 H16B 2.7991 1_465 no
O10 H10 2.8182 1_465 no
O11 H26 2.3997 . no
O11 H32B 2.6200 2_645 no
O12 H13 2.6375 . no
O12 H12 2.8136 . no
O12 H28 2.4280 . no
N1 O7 2.911(3) 2_546 no
N2 C26 3.353(3) 2_646 no
N3 O10 2.894(3) 1_645 no
N4 O7 3.252(3) 1_655 no
N5 O1 2.922(3) 2_656 no
N7 C20 3.429(3) 1_565 no
N7 O4 2.908(3) 1_565 no
N8 C2 3.443(3) 2_656 no
C1 C19 3.472(3) . no
C1 C18 3.593(3) . no
C2 O1 2.861(3) . no
C2 C17 3.548(3) . no
C2 C18 3.496(3) . no
C2 N8 3.443(3) 2_646 no
C3 C17 3.427(3) . no
C3 O11 3.378(4) 2_646 no
C4 O9 3.366(4) 2_556 no
C5 O9 3.203(4) 2_556 no
C6 O6 3.412(4) 2_646 no
C7 C12 3.459(4) 2_646 no
C7 C13 3.591(4) 2_646 no
C8 O8 3.405(4) 2_546 no
C9 C27 3.411(3) 2_645 no
C9 C26 3.541(3) 2_645 no
C9 O8 3.363(3) 1_655 no
C11 C25 3.462(3) 2_645 no
C12 C7 3.459(4) 2_656 no
C12 O12 3.354(4) . no
C13 O12 3.279(5) . no
C13 C7 3.591(4) 2_656 no
C14 O4 2.865(4) . no
C15 O12 3.286(4) 2_645 no
C17 C2 3.548(3) . no
C17 C3 3.427(3) . no
C18 C2 3.496(3) . no
C18 C1 3.593(3) . no
C18 O7 2.851(3) . no
C19 C1 3.472(3) . no
C20 C31 3.313(3) 1_545 no
C20 O3 3.284(4) 2_646 no
C20 N7 3.429(3) 1_545 no
C21 O3 3.178(4) 2_646 no
C24 O2 3.308(4) 2_656 no
C25 C11 3.462(3) 2_655 no
C26 C9 3.541(3) 2_655 no
C26 O3 3.361(3) 2_656 no
C26 N2 3.353(3) 2_656 no
C27 C9 3.411(3) 2_655 no
C27 O2 3.329(3) 2_656 no
C28 O6 3.337(4) 1_455 no
C29 O6 3.304(4) 1_455 no
C30 O10 2.874(4) . no
C31 C20 3.313(3) 1_565 no
C31 O6 3.340(4) 2_655 no
C32 O11 3.401(4) 2_655 no
C4 H16A 3.0756 2_656 no
C7 H2 2.8099 . no
C13 H8C 3.0626 2_656 no
C15 H14 2.7957 . no
C21 H32C 3.0991 1_545 no
C23 H18 2.8120 . no
C24 H6 3.0572 2_556 no
C29 H32A 3.0226 2_545 no
C31 H30 2.8156 . no
H1 O7 2.0613 2_546 no
H1 H6 2.2587 . no
H1 H8B 2.1389 . no
H2 H24B 2.5960 2_646 no
H2 O2 2.3996 . no
H2 C7 2.8099 . no
H2 O1 2.2925 . no
H3 H16B 2.1917 . no
H3 H10 2.2566 . no
H3 O10 2.0347 1_645 no
H4 O3 2.4097 . no
H4 O9 2.8717 2_556 no
H5 O9 2.5115 2_556 no
H5A O1 2.0626 2_656 no
H5A H24B 2.1418 . no
H5A H22 2.2481 . no
H6 O7 2.8906 2_546 no
H6 H1 2.2587 . no
H6 C24 3.0572 2_546 no
H7 H32B 2.1103 . no
H7 O4 2.0558 1_565 no
H7 H26 2.2776 . no
H8A O2 2.5129 2_646 no
H8B O7 2.7009 2_546 no
H8B H1 2.1389 . no
H8C O8 2.7740 2_546 no
H8C C13 3.0626 2_646 no
H10 H3 2.2566 . no
H10 O10 2.8182 1_645 no
H10 O5 2.4119 . no
H12 O6 2.4073 . no
H12 O12 2.8136 . no
H13 O12 2.6375 . no
H14 O4 2.2729 . no
H14 C15 2.7957 . no
H14 H32B 2.5312 1_545 no
H16A C4 3.0756 2_646 no
H16B O5 2.7965 2_745 no
H16B O10 2.7991 1_645 no
H16B H3 2.1917 . no
H16C H26 2.5690 1_545 no
H18 O7 2.2745 . no
H18 C23 2.8120 . no
H18 O8 2.4005 . no
H20 O3 2.7757 2_646 no
H20 O9 2.4385 . no
H21 O3 2.5380 2_646 no
H22 O1 2.8430 2_656 no
H22 H5A 2.2481 . no
H24A O2 2.7568 2_656 no
H24B H2 2.5960 2_656 no
H24B H5A 2.1418 . no
H24B O1 2.7065 2_656 no
H24C O8 2.6914 2_556 no
H26 O4 2.7900 1_565 no
H26 O11 2.3997 . no
H26 H7 2.2776 . no
H26 H16C 2.5690 1_565 no
H28 O6 2.7596 1_455 no
H28 O12 2.4280 . no
H29 O6 2.6580 1_455 no
H29 H32A 2.5389 2_545 no
H30 O10 2.2988 . no
H30 C31 2.8156 . no
H32A C29 3.0226 2_555 no
H32A H29 2.5389 2_555 no
H32B O4 2.8071 1_565 no
H32B H7 2.1103 . no
H32B H14 2.5312 1_565 no
H32B O11 2.6200 2_655 no
H32C C21 3.0991 1_565 no

loop_
_geom_hbond_atom_site_label_D
_geom_hbond_atom_site_label_H
_geom_hbond_atom_site_label_A
_geom_hbond_site_symmetry_A
_geom_hbond_distance_DH
_geom_hbond_distance_HA
_geom_hbond_distance_DA
_geom_hbond_angle_DHA
_geom_hbond_publ_flag
N1 H1 O7 2_546 0.86 2.06 2.911(3) 169 yes
N3 H3 O10 1_645 0.86 2.03 2.894(3) 178 yes
N5 H5A O1 2_656 0.86 2.06 2.922(3) 178 yes
N7 H7 O4 1_565 0.86 2.06 2.908(3) 171 yes
C2 H2 O1 . 0.93 2.29 2.861(3) 119 yes
C5 H5 O9 2_556 0.93 2.51 3.203(4) 131 yes
C8 H8A O2 2_646 0.96 2.51 3.443(3) 163 yes
C14 H14 O4 . 0.93 2.27 2.865(4) 121 yes
C18 H18 O7 . 0.93 2.27 2.851(3) 120 yes
C21 H21 O3 2_646 0.93 2.54 3.178(4) 126 yes
C30 H30 O10 . 0.93 2.30 2.874(4) 120 yes

loop_
_geom_torsion_atom_site_label_1
_geom_torsion_atom_site_label_2
_geom_torsion_atom_site_label_3
_geom_torsion_atom_site_label_4
_geom_torsion
_geom_torsion_publ_flag
C7 N1 C1 C2 11.1(4) no
C7 N1 C1 C6 -171.9(2) yes
C1 N1 C7 C8 -179.0(2) yes
C1 N1 C7 O1 1.8(4) no
O3 N2 C3 C4 1.1(3) no
O2 N2 C3 C2 -1.0(3) no
O2 N2 C3 C4 179.9(2) yes
O3 N2 C3 C2 -179.8(2) yes
C9 N3 C15 C16 175.6(3) yes
C15 N3 C9 C10 -178.8(2) no
C15 N3 C9 C14 -0.1(4) no
C9 N3 C15 O4 -3.4(4) no
O6 N4 C11 C12 1.0(3) no
O5 N4 C11 C12 -179.2(2) yes
O5 N4 C11 C10 0.6(3) no
O6 N4 C11 C10 -179.2(2) yes
C23 N5 C17 C22 178.3(2) yes
C17 N5 C23 C24 176.6(2) yes
C17 N5 C23 O7 -3.8(4) no
C23 N5 C17 C18 -4.0(4) no
O9 N6 C19 C18 176.4(2) yes
O9 N6 C19 C20 -5.7(3) no
O8 N6 C19 C20 175.7(2) yes
O8 N6 C19 C18 -2.3(3) no
C31 N7 C25 C26 172.5(2) yes
C25 N7 C31 C32 -178.3(2) yes
C25 N7 C31 O10 1.2(4) no
C31 N7 C25 C30 -7.7(4) no
O12 N8 C27 C28 -2.0(4) no
O11 N8 C27 C28 178.7(3) yes
O11 N8 C27 C26 -1.1(4) yes
O12 N8 C27 C26 178.2(2) yes
N1 C1 C6 C5 -176.2(2) no
C6 C1 C2 C3 -0.7(3) no
N1 C1 C2 C3 176.2(2) no
C2 C1 C6 C5 1.0(4) no
C1 C2 C3 N2 -179.7(2) no
C1 C2 C3 C4 -0.6(4) no
C2 C3 C4 C5 1.6(4) no
N2 C3 C4 C5 -179.4(2) no
C3 C4 C5 C6 -1.3(4) no
C4 C5 C6 C1 0.0(4) no
N3 C9 C14 C13 -176.7(2) no
C14 C9 C10 C11 -1.9(3) no
C10 C9 C14 C13 2.0(4) no
N3 C9 C10 C11 176.9(2) no
C9 C10 C11 C12 0.0(4) no
C9 C10 C11 N4 -179.7(2) no
N4 C11 C12 C13 -178.6(2) no
C10 C11 C12 C13 1.7(4) no
C11 C12 C13 C14 -1.6(4) no
C12 C13 C14 C9 -0.2(4) no
N5 C17 C18 C19 -176.5(2) no
N5 C17 C22 C21 175.8(2) no
C18 C17 C22 C21 -2.0(4) no
C22 C17 C18 C19 1.1(3) no
C17 C18 C19 C20 1.0(3) no
C17 C18 C19 N6 178.84(19) no
C18 C19 C20 C21 -2.3(4) no
N6 C19 C20 C21 179.9(2) no
C19 C20 C21 C22 1.3(4) no
C20 C21 C22 C17 0.8(4) no
N7 C25 C30 C29 178.3(2) no
C30 C25 C26 C27 1.4(3) no
N7 C25 C26 C27 -178.8(2) no
C26 C25 C30 C29 -1.9(4) no
C25 C26 C27 C28 0.4(4) no
C25 C26 C27 N8 -179.8(2) no
C26 C27 C28 C29 -1.7(4) no
N8 C27 C28 C29 178.5(2) no
C27 C28 C29 C30 1.1(4) no
C28 C29 C30 C25 0.6(4) no

loop_
_cod_related_entry_id
_cod_related_entry_database
_cod_related_entry_code
1 ChemSpider 28947
